data_7231255
loop_
_publ_author_name
'Ridenour, J. August'
'Cahill, Christopher L.'

_publ_section_title
;
 Nine isomorphous lanthanide--uranyl f--f bimetallic materials with
 2-thiophenecarboxylic acid and terpyridine: structure and concomitant
 luminescent properties
;
_journal_issue 34
_journal_name_full CrystEngComm
_journal_page_first 4997
_journal_paper_doi 10.1039/C8CE00811F
_journal_volume 20
_journal_year 2018
_chemical_formula_sum 'C160 H108 Dy2 N18 O44 S14 U6'
_chemical_formula_weight 5188.66
_space_group_crystal_system triclinic
_space_group_IT_number 2
_space_group_name_Hall '-P 1'
_space_group_name_H-M_alt 'P -1'
_symmetry_space_group_name_Hall '-P 1'
_symmetry_space_group_name_H-M 'P -1'
_atom_sites_solution_hydrogens geom
_audit_creation_method SHELXL-2014/7
_audit_update_record
;
2018-07-17 deposited with the CCDC.
2018-07-27 downloaded from the CCDC.
;
_cell_angle_alpha 81.961(2)
_cell_angle_beta 89.1460(10)
_cell_angle_gamma 82.2460(10)
_cell_formula_units_Z 1
_cell_length_a 10.2216(8)
_cell_length_b 14.4037(11)
_cell_length_c 29.008(2)
_cell_measurement_reflns_used 9885
_cell_measurement_temperature 293(2)
_cell_measurement_theta_max 27.61
_cell_measurement_theta_min 2.40
_cell_volume 4190.1(5)
_computing_cell_refinement 'SAINT, Bruker-AXS'
_computing_data_collection 'APEX, Bruker-AXS'
_computing_data_reduction 'SAINT, Bruker-AXS'
_computing_molecular_graphics 'Crystal Maker (Palmer, 2009)'
_computing_publication_material WinGX
_computing_structure_refinement 'SHELXL-2014/7 (Sheldrick, 2014)'
_computing_structure_solution 'Superflip (Palatinus L., 2004)'
_diffrn_ambient_temperature 293(3)
_diffrn_measured_fraction_theta_full 1.000
_diffrn_measured_fraction_theta_max 0.996
_diffrn_measurement_device_type 'Bruker SMART APEXII'
_diffrn_measurement_method omega
_diffrn_radiation_probe x-ray
_diffrn_radiation_type MoK\a
_diffrn_radiation_wavelength 0.71073
_diffrn_reflns_av_R_equivalents 0.0471
_diffrn_reflns_av_unetI/netI 0.0450
_diffrn_reflns_Laue_measured_fraction_full 1.000
_diffrn_reflns_Laue_measured_fraction_max 0.996
_diffrn_reflns_limit_h_max 13
_diffrn_reflns_limit_h_min -13
_diffrn_reflns_limit_k_max 19
_diffrn_reflns_limit_k_min -18
_diffrn_reflns_limit_l_max 38
_diffrn_reflns_limit_l_min -38
_diffrn_reflns_number 79018
_diffrn_reflns_point_group_measured_fraction_full 1.000
_diffrn_reflns_point_group_measured_fraction_max 0.996
_diffrn_reflns_theta_full 25.500
_diffrn_reflns_theta_max 27.991
_diffrn_reflns_theta_min 1.418
_diffrn_source 'fine-focused sealed tube'
_diffrn_source_type Siemens
_exptl_absorpt_coefficient_mu 6.915
_exptl_absorpt_correction_T_max 0.7456
_exptl_absorpt_correction_T_min 0.5191
_exptl_absorpt_correction_type multi-scan
_exptl_absorpt_process_details 'SADABS, G. Sheldrick (1999)'
_exptl_crystal_colour Yellow-Orange
_exptl_crystal_density_diffrn 2.056
_exptl_crystal_description Block
_exptl_crystal_F_000 2454
_exptl_crystal_recrystallization_method Hydrothermal
_exptl_crystal_size_max 0.425
_exptl_crystal_size_mid 0.380
_exptl_crystal_size_min 0.208
_refine_diff_density_max 1.181
_refine_diff_density_min -0.683
_refine_diff_density_rms 0.120
_refine_ls_extinction_method none
_refine_ls_goodness_of_fit_ref 1.017
_refine_ls_hydrogen_treatment constr
_refine_ls_matrix_type full
_refine_ls_number_parameters 1293
_refine_ls_number_reflns 20120
_refine_ls_number_restraints 880
_refine_ls_restrained_S_all 1.000
_refine_ls_R_factor_all 0.0522
_refine_ls_R_factor_gt 0.0317
_refine_ls_shift/su_max 0.003
_refine_ls_shift/su_mean 0.000
_refine_ls_structure_factor_coef Fsqd
_refine_ls_weighting_details 'w=1/[\s^2^(Fo^2^)+(0.0314P)^2^+2.0726P] where P=(Fo^2^+2Fc^2^)/3'
_refine_ls_weighting_scheme calc
_refine_ls_wR_factor_gt 0.0651
_refine_ls_wR_factor_ref 0.0714
_reflns_Friedel_coverage 0.000
_reflns_number_gt 15520
_reflns_number_total 20120
_reflns_threshold_expression 'I > 2\s(I)'
_cod_data_source_file c8ce00811f2.cif
_cod_data_source_block compound7
_cod_depositor_comments 'Adding full bibliography for 7231249--7231258.cif.'
_cod_original_cell_volume 4190.2(6)
_cod_database_code 7231255
_shelx_space_group_comment
;
The symmetry employed for this shelxl refinement is uniquely defined
by the following loop, which should always be used as a source of
symmetry information in preference to the above space-group names.
They are only intended as comments.
;

loop_
_space_group_symop_operation_xyz
'x, y, z'
'-x, -y, -z'

loop_
_atom_site_label
_atom_site_type_symbol
_atom_site_fract_x
_atom_site_fract_y
_atom_site_fract_z
_atom_site_U_iso_or_equiv
_atom_site_adp_type
_atom_site_occupancy
_atom_site_site_symmetry_order
_atom_site_calc_flag
_atom_site_refinement_flags_posn
_atom_site_refinement_flags_adp
_atom_site_refinement_flags_occupancy
_atom_site_disorder_assembly
_atom_site_disorder_group
C1 C 0.4121(5) 0.9246(4) 0.12004(16) 0.0431(12) Uani 1 1 d . . . . .
H1 H 0.402152 0.867225 0.137976 0.052 Uiso 1 1 calc R U . . .
C2 C 0.4813(5) 0.9863(4) 0.13883(18) 0.0496(13) Uani 1 1 d . . . . .
H2 H 0.515841 0.971588 0.168851 0.059 Uiso 1 1 calc R U . . .
C3 C 0.4975(5) 1.0699(4) 0.1118(2) 0.0517(14) Uani 1 1 d . . . . .
H3 H 0.543929 1.113082 0.123262 0.062 Uiso 1 1 calc R U . . .
C4 C 0.4450(5) 1.0899(4) 0.06766(18) 0.0438(12) Uani 1 1 d . . . . .
H4 H 0.456436 1.146191 0.049034 0.053 Uiso 1 1 calc R U . . .
C5 C 0.3752(4) 1.0256(3) 0.05110(15) 0.0313(10) Uani 1 1 d . . . . .
C6 C 0.3141(4) 1.0426(3) 0.00386(15) 0.0303(10) Uani 1 1 d . . . . .
C7 C 0.3402(5) 1.1187(3) -0.02844(16) 0.0373(11) Uani 1 1 d . . . . .
H7 H 0.396894 1.159614 -0.020784 0.045 Uiso 1 1 calc R U . . .
C8 C 0.2823(5) 1.1331(3) -0.07146(17) 0.0432(12) Uani 1 1 d . . . . .
H8 H 0.299337 1.183472 -0.093466 0.052 Uiso 1 1 calc R U . . .
C9 C 0.1988(5) 1.0718(3) -0.08150(16) 0.0401(12) Uani 1 1 d . . . . .
H9 H 0.156495 1.081216 -0.110274 0.048 Uiso 1 1 calc R U . . .
C10 C 0.1773(4) 0.9957(3) -0.04860(14) 0.0302(10) Uani 1 1 d . . . . .
C11 C 0.0853(4) 0.9296(3) -0.05759(14) 0.0312(10) Uani 1 1 d . . . . .
C12 C 0.0012(5) 0.9455(3) -0.09575(15) 0.0373(11) Uani 1 1 d . . . . .
H12 H 0.004799 0.998146 -0.118095 0.045 Uiso 1 1 calc R U . . .
C13 C -0.0873(5) 0.8840(4) -0.10062(17) 0.0457(13) Uani 1 1 d . . . . .
H13 H -0.143795 0.894316 -0.126190 0.055 Uiso 1 1 calc R U . . .
C14 C -0.0912(5) 0.8079(4) -0.06772(19) 0.0507(14) Uani 1 1 d . . . . .
H14 H -0.150448 0.765290 -0.070439 0.061 Uiso 1 1 calc R U . . .
C15 C -0.0062(5) 0.7941(4) -0.0300(2) 0.0499(14) Uani 1 1 d . . . . .
H15 H -0.010233 0.742098 -0.007357 0.060 Uiso 1 1 calc R U . . .
C21 C 0.2921(5) 0.7660(3) 0.21042(17) 0.0429(12) Uani 1 1 d . . . . .
H21 H 0.248876 0.791357 0.182602 0.051 Uiso 1 1 calc R U . . .
C22 C 0.2640(6) 0.8115(4) 0.24867(19) 0.0579(15) Uani 1 1 d . . . . .
H22 H 0.203444 0.866182 0.247011 0.070 Uiso 1 1 calc R U . . .
C23 C 0.3281(6) 0.7734(4) 0.2891(2) 0.0644(17) Uani 1 1 d . . . . .
H23 H 0.313521 0.803539 0.315384 0.077 Uiso 1 1 calc R U . . .
C24 C 0.4143(6) 0.6909(4) 0.29134(18) 0.0536(14) Uani 1 1 d . . . . .
H24 H 0.456361 0.663970 0.319176 0.064 Uiso 1 1 calc R U . . .
C25 C 0.4372(5) 0.6486(3) 0.25157(15) 0.0354(10) Uani 1 1 d . . . . .
C26 C 0.5215(4) 0.5561(3) 0.25234(15) 0.0345(10) Uani 1 1 d . . . . .
C27 C 0.5811(5) 0.5094(4) 0.29335(17) 0.0481(13) Uani 1 1 d . . . . .
H27 H 0.572681 0.537277 0.320471 0.058 Uiso 1 1 calc R U . . .
C28 C 0.6525(6) 0.4217(4) 0.29343(19) 0.0590(16) Uani 1 1 d . . . . .
H28 H 0.692093 0.389511 0.320790 0.071 Uiso 1 1 calc R U . . .
C29 C 0.6655(5) 0.3818(4) 0.25352(17) 0.0489(13) Uani 1 1 d . . . . .
H29 H 0.712852 0.321947 0.253381 0.059 Uiso 1 1 calc R U . . .
C30 C 0.6072(4) 0.4316(3) 0.21316(16) 0.0355(11) Uani 1 1 d . . . . .
C31 C 0.6229(4) 0.3928(3) 0.16886(16) 0.0358(11) Uani 1 1 d . . . . .
C32 C 0.7013(5) 0.3083(4) 0.16499(19) 0.0509(14) Uani 1 1 d . . . . .
H32 H 0.747489 0.274087 0.190659 0.061 Uiso 1 1 calc R U . . .
C33 C 0.7101(6) 0.2753(4) 0.1223(2) 0.0558(15) Uani 1 1 d . . . . .
H33 H 0.762186 0.218389 0.119307 0.067 Uiso 1 1 calc R U . . .
C34 C 0.6438(6) 0.3251(4) 0.08503(19) 0.0570(15) Uani 1 1 d . . . . .
H34 H 0.648327 0.303367 0.056246 0.068 Uiso 1 1 calc R U . . .
C35 C 0.5690(6) 0.4094(4) 0.09129(18) 0.0532(14) Uani 1 1 d . . . . .
H35 H 0.524512 0.444844 0.065589 0.064 Uiso 1 1 calc R U . . .
C36 C 0.8672(5) -0.1646(3) 0.20770(17) 0.0402(11) Uani 1 1 d . . . . .
C41 C 0.5825(5) 0.0836(4) 0.27439(18) 0.0457(12) Uani 1 1 d . . . . .
C42 C 0.4639(5) 0.1120(4) 0.30045(17) 0.0444(12) Uani 1 1 d . . . . .
C43 C 0.4361(5) 0.1993(3) 0.31911(15) 0.0389(11) Uani 1 1 d . . . . .
H43 H 0.488505 0.247743 0.317191 0.047 Uiso 1 1 calc R U . . .
C44 C 0.3072(6) 0.1963(4) 0.3420(2) 0.0602(16) Uani 1 1 d . . . . .
H44 H 0.266299 0.245393 0.357001 0.072 Uiso 1 1 calc R U . . .
C45 C 0.2527(6) 0.1170(4) 0.3395(2) 0.0654(17) Uani 1 1 d . . . . .
H45 H 0.171179 0.106614 0.352336 0.079 Uiso 1 1 calc R U . . .
C46 C 1.0296(5) 0.1359(3) 0.22164(17) 0.0410(12) Uani 1 1 d . . . . .
C51 C 0.8543(6) 0.3632(4) 0.40322(19) 0.0542(14) Uani 1 1 d . . . . .
H51 H 0.849928 0.413982 0.420050 0.065 Uiso 1 1 calc R U . . .
C52 C 0.9516(6) 0.3535(5) 0.3696(2) 0.0697(18) Uani 1 1 d . . . . .
H52 H 1.013388 0.395737 0.364877 0.084 Uiso 1 1 calc R U . . .
C53 C 0.9553(7) 0.2812(5) 0.3438(2) 0.0706(19) Uani 1 1 d . . . . .
H53 H 1.015609 0.276113 0.319659 0.085 Uiso 1 1 calc R U . . .
C54 C 0.8688(6) 0.2156(4) 0.3537(2) 0.0589(16) Uani 1 1 d . . . . .
H54 H 0.871463 0.164785 0.337039 0.071 Uiso 1 1 calc R U . . .
C55 C 0.7774(5) 0.2268(4) 0.38917(16) 0.0438(13) Uani 1 1 d . . . . .
C56 C 0.6877(6) 0.1562(4) 0.40412(18) 0.0492(14) Uani 1 1 d . . . . .
C57 C 0.7190(8) 0.0623(4) 0.3967(2) 0.073(2) Uani 1 1 d . . . . .
H57 H 0.795225 0.042736 0.380794 0.087 Uiso 1 1 calc R U . . .
C58 C 0.6336(9) -0.0006(5) 0.4136(3) 0.089(3) Uani 1 1 d . . . . .
H58 H 0.653781 -0.064126 0.410014 0.106 Uiso 1 1 calc R U . . .
C59 C 0.5195(9) 0.0294(5) 0.4356(2) 0.079(2) Uani 1 1 d . . . . .
H59 H 0.461053 -0.012747 0.446550 0.095 Uiso 1 1 calc R U . . .
C60 C 0.4936(6) 0.1232(4) 0.44097(18) 0.0535(15) Uani 1 1 d . . . . .
C61 C 0.3691(6) 0.1625(4) 0.46169(19) 0.0569(15) Uani 1 1 d . . . . .
C62 C 0.2628(9) 0.1125(6) 0.4699(3) 0.098(3) Uani 1 1 d . . . . .
H62 H 0.270177 0.049762 0.464756 0.118 Uiso 1 1 calc R U . . .
C63 C 0.1481(10) 0.1555(9) 0.4855(3) 0.123(4) Uani 1 1 d . . . . .
H63 H 0.077767 0.121023 0.491974 0.148 Uiso 1 1 calc R U . . .
C64 C 0.1336(8) 0.2472(7) 0.4919(3) 0.095(3) Uani 1 1 d . . . . .
H64 H 0.053428 0.278164 0.500856 0.114 Uiso 1 1 calc R U . . .
C65 C 0.2437(7) 0.2927(5) 0.4846(2) 0.0714(18) Uani 1 1 d . . . . .
H65 H 0.237289 0.355075 0.490321 0.086 Uiso 1 1 calc R U . . .
C66 C 0.7316(5) 0.2551(4) 0.52835(16) 0.0441(12) Uani 1 1 d . . . . .
C67 C 0.8202(5) 0.2078(3) 0.56692(17) 0.0425(12) Uani 1 1 d . . . . .
C68 C 0.9256(5) 0.2388(4) 0.58755(17) 0.0487(13) Uani 1 1 d . . . . .
H68 H 0.955315 0.296906 0.578599 0.058 Uiso 1 1 calc R U . . .
C69 C 0.9811(6) 0.1696(5) 0.6241(2) 0.0698(18) Uani 1 1 d . . . . .
H69 H 1.052415 0.177107 0.642090 0.084 Uiso 1 1 calc R U . . .
C70 C 0.9201(7) 0.0922(5) 0.6298(2) 0.081(2) Uani 1 1 d . . . . .
H70 H 0.945125 0.040234 0.652196 0.097 Uiso 1 1 calc R U . . .
C71 C 0.3749(5) 0.4312(3) 0.38751(16) 0.0428(12) Uani 1 1 d . . . . .
C76 C 0.5964(5) 0.5756(3) 0.44182(15) 0.0371(11) Uani 1 1 d . . . . .
N1 N 0.3585(4) 0.9429(2) 0.07733(12) 0.0320(8) Uani 1 1 d . . . . .
N2 N 0.2342(3) 0.9816(2) -0.00617(11) 0.0265(8) Uani 1 1 d . . . . .
N3 N 0.0820(4) 0.8531(3) -0.02496(13) 0.0380(9) Uani 1 1 d . . . . .
N4 N 0.3782(4) 0.6873(3) 0.21091(12) 0.0345(9) Uani 1 1 d . . . . .
N5 N 0.5360(3) 0.5176(2) 0.21224(12) 0.0305(8) Uani 1 1 d . . . . .
N6 N 0.5564(4) 0.4433(3) 0.13175(13) 0.0409(10) Uani 1 1 d . . . . .
N7 N 0.7667(4) 0.3021(3) 0.41214(13) 0.0418(10) Uani 1 1 d . . . . .
N8 N 0.5790(4) 0.1854(3) 0.42686(13) 0.0419(10) Uani 1 1 d . . . . .
N9 N 0.3598(5) 0.2523(3) 0.46967(14) 0.0507(11) Uani 1 1 d . . . . .
O1 O 0.0891(3) 0.8562(2) 0.07542(11) 0.0415(8) Uani 1 1 d . . . . .
O2 O 0.3814(3) 0.7878(2) 0.01324(11) 0.0362(7) Uani 1 1 d . . . . .
O3 O 0.1812(3) 0.6665(2) 0.03518(11) 0.0413(8) Uani 1 1 d . . . . .
O4 O 0.3611(4) 0.5697(2) 0.06178(12) 0.0494(9) Uani 1 1 d . . . . .
O5 O 0.3126(3) 0.7398(2) 0.10964(10) 0.0389(8) Uani 1 1 d . . . . .
O6 O 0.2801(3) 0.5520(2) 0.15608(12) 0.0450(8) Uani 1 1 d . . . . .
O7 O 0.5679(3) 0.6541(2) 0.12166(11) 0.0467(9) Uani 1 1 d . . . . .
O8 O 0.7664(3) 0.0635(2) 0.17783(11) 0.0455(9) Uani 1 1 d . . . . .
O9 O 0.8804(4) -0.0253(3) 0.29162(11) 0.0574(10) Uani 1 1 d . . . . .
O10 O 0.7627(4) -0.1373(2) 0.22810(13) 0.0552(10) Uani 1 1 d . . . . .
O11 O 0.9544(3) -0.1102(2) 0.19848(12) 0.0490(9) Uani 1 1 d . . . . .
O12 O 1.0533(3) 0.0503(2) 0.21559(13) 0.0482(9) Uani 1 1 d . . . . .
O13 O 0.9178(3) 0.1682(2) 0.23651(13) 0.0486(9) Uani 1 1 d . . . . .
O14 O 0.6715(4) 0.1377(2) 0.26761(13) 0.0507(9) Uani 1 1 d . . . . .
O15 O 0.5974(4) 0.0045(3) 0.25965(14) 0.0565(10) Uani 1 1 d . . . . .
O16 O 0.6418(4) 0.2119(2) 0.51614(11) 0.0500(9) Uani 1 1 d . . . . .
O17 O 0.7500(4) 0.3363(3) 0.50883(12) 0.0552(10) Uani 1 1 d . . . . .
O18 O 0.4699(4) 0.3718(2) 0.37822(11) 0.0454(9) Uani 1 1 d . . . . .
O19 O 0.3580(4) 0.4535(3) 0.42782(12) 0.0583(10) Uani 1 1 d . . . . .
O20 O 0.4643(4) 0.3955(2) 0.52459(10) 0.0456(9) Uani 1 1 d . . . . .
O21 O 0.6275(4) 0.4915(2) 0.43611(11) 0.0481(9) Uani 1 1 d . . . . .
S3 S 0.34655(17) 0.03866(12) 0.31077(7) 0.0717(5) Uani 1 1 d . . . . .
S5 S 0.79405(19) 0.09821(12) 0.59273(6) 0.0790(6) Uani 1 1 d . . . . .
Dy1 Dy 0.55465(2) 0.34632(2) 0.45847(2) 0.03479(6) Uani 1 1 d . . . . .
U1 U 0.23740(2) 0.81789(2) 0.04698(2) 0.02646(4) Uani 1 1 d . . . . .
U2 U 0.41911(2) 0.60781(2) 0.13688(2) 0.03058(5) Uani 1 1 d . . . . .
U3 U 0.82498(2) 0.01838(2) 0.23461(2) 0.03366(5) Uani 1 1 d . . . . .
C37 C 0.8871(5) -0.2600(3) 0.19396(16) 0.0379(10) Uani 1 1 d D U . . .
C38A C 0.9846(15) -0.2960(13) 0.1654(8) 0.052(4) Uani 0.789(6) 1 d D U P A 1
H38A H 1.048092 -0.261647 0.150766 0.062 Uiso 0.789(6) 1 calc R U P A 1
C39A C 0.9758(10) -0.3920(7) 0.1611(4) 0.052(2) Uani 0.789(6) 1 d D U P A 1
H39A H 1.037082 -0.429869 0.145435 0.063 Uiso 0.789(6) 1 calc R U P A 1
C40A C 0.8689(11) -0.4212(7) 0.1823(4) 0.067(3) Uani 0.789(6) 1 d D U P A 1
H40A H 0.842832 -0.480045 0.180704 0.080 Uiso 0.789(6) 1 calc R U P A 1
S2A S 0.7845(3) -0.33831(18) 0.21310(11) 0.0687(10) Uani 0.789(6) 1 d D U P A 1
C38B C 0.782(3) -0.315(2) 0.1957(13) 0.050(5) Uani 0.211(6) 1 d D U P A 2
H38B H 0.692097 -0.294750 0.195879 0.059 Uiso 0.211(6) 1 calc R U P A 2
C39B C 0.848(3) -0.4121(18) 0.1971(14) 0.056(6) Uani 0.211(6) 1 d D U P A 2
H39B H 0.819737 -0.465901 0.213760 0.067 Uiso 0.211(6) 1 calc R U P A 2
C40B C 0.955(4) -0.410(2) 0.1702(18) 0.051(6) Uani 0.211(6) 1 d D U P A 2
H40B H 0.990355 -0.458960 0.154288 0.061 Uiso 0.211(6) 1 calc R U P A 2
S2B S 1.0189(15) -0.3047(12) 0.1684(9) 0.051(3) Uani 0.211(6) 1 d D U P A 2
C47 C 1.1308(6) 0.1975(3) 0.21001(17) 0.0451(12) Uani 1 1 d D U . . .
C48A C 1.079(6) 0.283(4) 0.189(5) 0.068(8) Uani 0.055(6) 1 d D U P B 1
H48A H 0.989031 0.304988 0.190700 0.081 Uiso 0.055(6) 1 calc R U P B 1
C49A C 1.172(8) 0.337(4) 0.165(4) 0.078(8) Uani 0.055(6) 1 d D U P B 1
H49A H 1.153508 0.399111 0.150759 0.094 Uiso 0.055(6) 1 calc R U P B 1
C50A C 1.292(7) 0.284(6) 0.167(5) 0.074(8) Uani 0.055(6) 1 d D U P B 1
H50A H 1.366278 0.305563 0.152730 0.088 Uiso 0.055(6) 1 calc R U P B 1
S4A S 1.292(3) 0.175(4) 0.197(2) 0.055(7) Uani 0.055(6) 1 d D U P B 1
C48B C 1.2559(10) 0.1723(8) 0.2002(5) 0.061(2) Uani 0.945(6) 1 d D U P B 2
H48B H 1.293483 0.109661 0.200765 0.074 Uiso 0.945(6) 1 calc R U P B 2
C49B C 1.3282(8) 0.2509(6) 0.1886(3) 0.081(2) Uani 0.945(6) 1 d D U P B 2
H49B H 1.417382 0.245867 0.181124 0.097 Uiso 0.945(6) 1 calc R U P B 2
C50B C 1.2493(10) 0.3329(6) 0.1902(3) 0.091(2) Uani 0.945(6) 1 d D U P B 2
H50B H 1.277776 0.391914 0.183419 0.110 Uiso 0.945(6) 1 calc R U P B 2
S4B S 1.0925(2) 0.31740(13) 0.20567(8) 0.0814(8) Uani 0.945(6) 1 d D U P B 2
C72 C 0.2797(5) 0.4770(4) 0.35071(17) 0.0453(12) Uani 1 1 d D U . . .
C73A C 0.278(5) 0.446(3) 0.3083(11) 0.057(6) Uani 0.285(6) 1 d D U P C 1
H73A H 0.333055 0.394607 0.299687 0.068 Uiso 0.285(6) 1 calc R U P C 1
C74A C 0.177(4) 0.504(3) 0.2787(11) 0.065(6) Uani 0.285(6) 1 d D U P C 1
H74A H 0.162404 0.496583 0.248018 0.078 Uiso 0.285(6) 1 calc R U P C 1
C75A C 0.108(5) 0.572(3) 0.3004(10) 0.069(6) Uani 0.285(6) 1 d D U P C 1
H75A H 0.040168 0.615596 0.286692 0.083 Uiso 0.285(6) 1 calc R U P C 1
S6A S 0.1610(19) 0.5658(14) 0.3566(7) 0.074(3) Uani 0.285(6) 1 d D U P C 1
C73B C 0.191(2) 0.5551(19) 0.3549(9) 0.067(4) Uani 0.715(6) 1 d D U P C 2
H73B H 0.178918 0.584877 0.381426 0.080 Uiso 0.715(6) 1 calc R U P C 2
C74B C 0.117(2) 0.5846(14) 0.3119(5) 0.085(4) Uani 0.715(6) 1 d D U P C 2
H74B H 0.051713 0.636829 0.307486 0.102 Uiso 0.715(6) 1 calc R U P C 2
C75B C 0.1511(15) 0.5294(10) 0.2792(5) 0.069(3) Uani 0.715(6) 1 d D U P C 2
H75B H 0.112798 0.538337 0.249768 0.083 Uiso 0.715(6) 1 calc R U P C 2
S6B S 0.2732(6) 0.4410(4) 0.29802(11) 0.0594(10) Uani 0.715(6) 1 d D U P C 2
C77A C 0.636(7) 0.651(3) 0.4052(14) 0.040(4) Uani 0.575(6) 1 d D U P D 1
C78A C 0.584(3) 0.7418(15) 0.3953(10) 0.050(4) Uani 0.575(6) 1 d D U P D 1
H78A H 0.522366 0.769533 0.414884 0.061 Uiso 0.575(6) 1 calc R U P D 1
C79A C 0.6253(17) 0.7932(13) 0.3550(6) 0.051(3) Uani 0.575(6) 1 d D U P D 1
H79A H 0.591184 0.854786 0.342997 0.062 Uiso 0.575(6) 1 calc R U P D 1
C80A C 0.721(2) 0.7396(9) 0.3367(7) 0.052(4) Uani 0.575(6) 1 d D U P D 1
H80A H 0.767182 0.761410 0.310384 0.063 Uiso 0.575(6) 1 calc R U P D 1
S7A S 0.7545(7) 0.6246(5) 0.3655(2) 0.0580(14) Uani 0.575(6) 1 d D U P D 1
C77B C 0.634(9) 0.646(3) 0.403(2) 0.039(5) Uani 0.425(6) 1 d D U P D 2
C78B C 0.724(3) 0.632(2) 0.3697(12) 0.048(5) Uani 0.425(6) 1 d D U P D 2
H78B H 0.770631 0.572710 0.368242 0.058 Uiso 0.425(6) 1 calc R U P D 2
C79B C 0.745(3) 0.7093(13) 0.3375(8) 0.045(4) Uani 0.425(6) 1 d D U P D 2
H79B H 0.803971 0.709150 0.312916 0.054 Uiso 0.425(6) 1 calc R U P D 2
C80B C 0.665(2) 0.7833(16) 0.3481(8) 0.052(5) Uani 0.425(6) 1 d D U P D 2
H80B H 0.663336 0.843338 0.331329 0.062 Uiso 0.425(6) 1 calc R U P D 2
S7B S 0.5608(11) 0.7608(5) 0.3958(4) 0.0511(17) Uani 0.425(6) 1 d D U P D 2
C16 C 0.2596(5) 0.5901(3) 0.03683(16) 0.0373(11) Uani 1 1 d . . . . .
C17 C 0.2279(5) 0.5228(4) 0.00662(18) 0.0487(13) Uani 1 1 d . . . . .
C18A C 0.122(2) 0.5461(13) -0.0265(7) 0.082(3) Uani 0.839(7) 1 d . U P E 1
H18A H 0.061684 0.600765 -0.031434 0.098 Uiso 0.839(7) 1 calc R U P E 1
C19A C 0.1333(12) 0.4607(8) -0.0516(4) 0.088(2) Uani 0.839(7) 1 d . U P E 1
H19A H 0.076183 0.457572 -0.075868 0.106 Uiso 0.839(7) 1 calc R U P E 1
C20A C 0.2237(12) 0.3933(9) -0.0383(4) 0.091(2) Uani 0.839(7) 1 d . U P E 1
H20A H 0.236155 0.336874 -0.050976 0.109 Uiso 0.839(7) 1 calc R U P E 1
S1A S 0.3208(3) 0.41668(19) 0.00547(10) 0.0877(10) Uani 0.839(7) 1 d . U P E 1
C18B C 0.275(7) 0.410(5) 0.020(3) 0.085(4) Uani 0.161(7) 1 d . U P E 2
H18B H 0.298018 0.375855 0.048899 0.102 Uiso 0.161(7) 1 calc R U P E 2
C19B C 0.271(6) 0.374(4) -0.025(2) 0.086(3) Uani 0.161(7) 1 d . U P E 2
H19B H 0.328911 0.323238 -0.033398 0.104 Uiso 0.161(7) 1 calc R U P E 2
C20B C 0.164(8) 0.429(5) -0.054(3) 0.086(3) Uani 0.161(7) 1 d . U P E 2
H20B H 0.123761 0.410435 -0.078987 0.103 Uiso 0.161(7) 1 calc R U P E 2
S1B S 0.130(4) 0.5273(19) -0.0333(11) 0.085(3) Uani 0.161(7) 1 d . U P E 2
OW1 O 0.9005(9) 0.4725(5) 0.5309(3) 0.173(3) Uani 1 1 d . . . . .

loop_
_atom_site_aniso_label
_atom_site_aniso_U_11
_atom_site_aniso_U_22
_atom_site_aniso_U_33
_atom_site_aniso_U_23
_atom_site_aniso_U_13
_atom_site_aniso_U_12
C1 0.045(3) 0.050(3) 0.036(3) -0.002(2) -0.003(2) -0.015(2)
C2 0.043(3) 0.065(4) 0.045(3) -0.018(3) -0.006(2) -0.011(3)
C3 0.046(3) 0.053(3) 0.063(4) -0.022(3) -0.003(3) -0.019(3)
C4 0.039(3) 0.042(3) 0.054(3) -0.010(2) 0.001(2) -0.011(2)
C5 0.022(2) 0.032(2) 0.042(3) -0.0119(19) 0.0027(19) -0.0026(18)
C6 0.023(2) 0.029(2) 0.039(2) -0.0055(18) 0.0057(19) -0.0023(18)
C7 0.031(3) 0.032(2) 0.049(3) -0.003(2) 0.005(2) -0.009(2)
C8 0.046(3) 0.036(3) 0.045(3) 0.003(2) 0.011(2) -0.006(2)
C9 0.040(3) 0.043(3) 0.031(2) 0.006(2) 0.004(2) 0.002(2)
C10 0.027(2) 0.031(2) 0.030(2) -0.0035(18) 0.0017(19) 0.0041(18)
C11 0.030(2) 0.033(2) 0.029(2) -0.0039(18) -0.0023(19) 0.0046(19)
C12 0.042(3) 0.039(3) 0.029(2) -0.0080(19) -0.001(2) 0.003(2)
C13 0.045(3) 0.053(3) 0.038(3) -0.015(2) -0.010(2) 0.005(2)
C14 0.041(3) 0.051(3) 0.064(4) -0.013(3) -0.015(3) -0.011(2)
C15 0.036(3) 0.041(3) 0.072(4) 0.003(3) -0.018(3) -0.013(2)
C21 0.043(3) 0.046(3) 0.038(3) -0.005(2) -0.002(2) -0.001(2)
C22 0.067(4) 0.053(3) 0.053(3) -0.022(3) -0.006(3) 0.010(3)
C23 0.077(4) 0.070(4) 0.050(3) -0.030(3) -0.003(3) 0.001(3)
C24 0.061(4) 0.060(4) 0.038(3) -0.011(2) -0.007(3) 0.006(3)
C25 0.035(3) 0.042(3) 0.029(2) -0.0010(19) -0.001(2) -0.009(2)
C26 0.033(3) 0.042(3) 0.030(2) -0.0002(19) 0.000(2) -0.013(2)
C27 0.047(3) 0.061(3) 0.035(3) 0.000(2) -0.007(2) -0.006(3)
C28 0.052(4) 0.071(4) 0.044(3) 0.013(3) -0.013(3) 0.008(3)
C29 0.052(3) 0.045(3) 0.042(3) 0.004(2) -0.010(3) 0.007(2)
C30 0.026(2) 0.035(2) 0.042(3) 0.005(2) -0.009(2) -0.0004(19)
C31 0.030(3) 0.029(2) 0.045(3) 0.003(2) -0.001(2) -0.0010(19)
C32 0.049(3) 0.041(3) 0.054(3) 0.006(2) 0.000(3) 0.009(2)
C33 0.065(4) 0.034(3) 0.061(4) -0.002(3) 0.008(3) 0.013(3)
C34 0.078(4) 0.040(3) 0.049(3) -0.008(2) 0.011(3) 0.008(3)
C35 0.067(4) 0.048(3) 0.039(3) -0.005(2) 0.001(3) 0.013(3)
C36 0.048(3) 0.033(2) 0.038(3) 0.002(2) -0.004(2) -0.006(2)
C41 0.042(3) 0.042(3) 0.053(3) -0.007(2) 0.000(3) -0.004(2)
C42 0.038(3) 0.046(3) 0.046(3) 0.002(2) 0.001(2) -0.007(2)
C43 0.038(3) 0.043(3) 0.033(2) -0.010(2) 0.006(2) 0.010(2)
C44 0.062(4) 0.051(3) 0.063(4) -0.007(3) 0.007(3) 0.007(3)
C45 0.050(4) 0.061(4) 0.082(4) -0.002(3) 0.019(3) -0.005(3)
C46 0.042(3) 0.038(3) 0.043(3) -0.007(2) -0.007(2) -0.006(2)
C51 0.050(4) 0.056(3) 0.052(3) -0.005(3) 0.005(3) 0.004(3)
C52 0.054(4) 0.085(5) 0.062(4) 0.009(4) 0.011(3) -0.002(3)
C53 0.058(4) 0.090(5) 0.054(4) -0.006(4) 0.016(3) 0.020(4)
C54 0.052(4) 0.068(4) 0.051(3) -0.018(3) -0.001(3) 0.023(3)
C55 0.047(3) 0.050(3) 0.030(2) -0.010(2) -0.002(2) 0.014(2)
C56 0.064(4) 0.039(3) 0.041(3) -0.008(2) -0.009(3) 0.011(3)
C57 0.096(5) 0.048(4) 0.072(4) -0.025(3) -0.012(4) 0.016(4)
C58 0.139(8) 0.037(4) 0.092(5) -0.018(4) -0.029(5) -0.007(4)
C59 0.115(6) 0.046(4) 0.079(5) -0.007(3) -0.013(5) -0.024(4)
C60 0.081(4) 0.038(3) 0.042(3) -0.003(2) -0.015(3) -0.014(3)
C61 0.070(4) 0.063(4) 0.042(3) -0.003(3) -0.003(3) -0.029(3)
C62 0.117(7) 0.087(6) 0.106(6) -0.023(5) 0.024(6) -0.061(5)
C63 0.103(8) 0.168(11) 0.121(8) -0.042(7) 0.046(6) -0.084(8)
C64 0.065(5) 0.136(8) 0.095(6) -0.030(6) 0.026(4) -0.038(5)
C65 0.063(4) 0.099(5) 0.057(4) -0.020(4) 0.011(3) -0.019(4)
C66 0.052(3) 0.049(3) 0.030(2) -0.006(2) 0.006(2) -0.001(3)
C67 0.045(3) 0.043(3) 0.038(3) -0.004(2) -0.004(2) -0.002(2)
C68 0.055(3) 0.045(3) 0.043(3) -0.006(2) -0.008(3) 0.002(3)
C69 0.060(4) 0.080(5) 0.070(4) -0.006(3) -0.026(3) -0.012(3)
C70 0.087(5) 0.062(4) 0.089(5) 0.009(4) -0.044(4) -0.007(4)
C71 0.055(3) 0.041(3) 0.030(3) 0.001(2) 0.000(2) -0.004(2)
C76 0.050(3) 0.036(3) 0.026(2) -0.0014(19) -0.002(2) -0.011(2)
N1 0.033(2) 0.033(2) 0.0310(19) -0.0073(16) 0.0008(16) -0.0061(16)
N2 0.0237(19) 0.0248(17) 0.0307(18) -0.0009(14) 0.0046(15) -0.0048(14)
N3 0.032(2) 0.040(2) 0.042(2) 0.0023(17) -0.0080(18) -0.0093(17)
N4 0.038(2) 0.035(2) 0.0302(19) -0.0047(16) 0.0007(17) -0.0049(17)
N5 0.030(2) 0.0305(19) 0.0297(19) 0.0025(15) -0.0005(16) -0.0068(16)
N6 0.049(3) 0.034(2) 0.036(2) -0.0003(17) 0.0001(19) 0.0072(18)
N7 0.045(3) 0.041(2) 0.036(2) -0.0036(18) 0.0001(19) 0.005(2)
N8 0.053(3) 0.041(2) 0.031(2) -0.0062(17) -0.006(2) -0.001(2)
N9 0.055(3) 0.061(3) 0.039(2) -0.009(2) -0.001(2) -0.015(2)
O1 0.0371(19) 0.0389(18) 0.0447(19) -0.0024(15) 0.0091(15) 0.0035(15)
O2 0.0323(18) 0.0365(17) 0.0411(18) -0.0114(14) 0.0043(14) -0.0036(14)
O3 0.045(2) 0.0310(17) 0.0483(19) -0.0064(14) -0.0119(16) -0.0054(15)
O4 0.061(2) 0.0375(19) 0.049(2) -0.0167(16) -0.0136(18) 0.0104(17)
O5 0.060(2) 0.0272(16) 0.0267(15) -0.0026(12) -0.0107(15) 0.0052(15)
O6 0.040(2) 0.0331(18) 0.062(2) -0.0057(16) -0.0008(17) -0.0041(15)
O7 0.043(2) 0.050(2) 0.046(2) 0.0012(16) 0.0047(16) -0.0081(16)
O8 0.053(2) 0.0443(19) 0.0377(18) 0.0048(15) -0.0146(16) -0.0085(16)
O9 0.071(3) 0.060(2) 0.0349(19) 0.0080(17) -0.0131(18) -0.001(2)
O10 0.059(3) 0.038(2) 0.071(3) -0.0143(18) 0.027(2) -0.0138(18)
O11 0.049(2) 0.0333(18) 0.065(2) -0.0036(16) 0.0117(18) -0.0115(16)
O12 0.037(2) 0.0379(19) 0.071(2) -0.0105(17) 0.0053(18) -0.0063(15)
O13 0.041(2) 0.041(2) 0.065(2) -0.0145(17) 0.0019(18) -0.0050(16)
O14 0.046(2) 0.042(2) 0.065(2) -0.0134(17) 0.0101(19) -0.0066(17)
O15 0.049(2) 0.048(2) 0.077(3) -0.0205(19) 0.019(2) -0.0117(18)
O16 0.060(2) 0.050(2) 0.0397(19) -0.0004(16) -0.0103(18) -0.0111(19)
O17 0.070(3) 0.051(2) 0.043(2) 0.0020(17) -0.0016(19) -0.0108(19)
O18 0.057(2) 0.0436(19) 0.0319(17) -0.0056(14) -0.0015(16) 0.0080(17)
O19 0.074(3) 0.061(2) 0.036(2) -0.0100(17) 0.0028(19) 0.010(2)
O20 0.070(2) 0.046(2) 0.0228(16) -0.0074(14) 0.0097(16) -0.0106(18)
O21 0.067(3) 0.0318(18) 0.0444(19) -0.0038(15) 0.0148(18) -0.0049(17)
S3 0.0630(11) 0.0579(10) 0.0945(13) -0.0110(9) 0.0184(9) -0.0110(8)
S5 0.0929(14) 0.0568(10) 0.0839(12) 0.0149(9) -0.0437(11) -0.0181(9)
Dy1 0.04711(14) 0.03218(11) 0.02397(10) -0.00281(8) 0.00112(9) -0.00259(10)
U1 0.02710(9) 0.02438(8) 0.02663(8) -0.00149(6) -0.00123(6) -0.00090(6)
U2 0.03384(10) 0.02526(8) 0.03020(9) 0.00038(6) -0.00252(7) 0.00069(7)
U3 0.03652(10) 0.03159(9) 0.03121(9) 0.00135(7) -0.00300(7) -0.00411(7)
C37 0.038(3) 0.039(2) 0.037(2) -0.005(2) 0.001(2) -0.009(2)
C38A 0.044(7) 0.053(6) 0.056(6) -0.005(5) 0.011(6) -0.005(5)
C39A 0.035(4) 0.065(5) 0.064(6) -0.029(5) 0.002(4) -0.013(3)
C40A 0.060(5) 0.052(4) 0.102(8) -0.050(4) 0.027(5) -0.022(4)
S2A 0.0633(15) 0.0545(15) 0.099(2) -0.0293(13) 0.0360(14) -0.0312(11)
C38B 0.055(9) 0.042(9) 0.062(13) -0.030(9) 0.038(10) -0.023(7)
C39B 0.049(11) 0.049(8) 0.076(13) -0.030(10) 0.028(10) -0.011(8)
C40B 0.047(11) 0.045(10) 0.062(12) -0.020(10) 0.015(10) -0.002(9)
S2B 0.050(7) 0.038(4) 0.066(6) -0.008(4) 0.009(6) -0.002(5)
C47 0.052(3) 0.041(3) 0.046(3) -0.006(2) -0.001(2) -0.017(2)
C48A 0.075(12) 0.042(11) 0.087(15) -0.001(11) 0.012(13) -0.018(10)
C49A 0.087(12) 0.058(12) 0.093(14) -0.004(12) 0.015(12) -0.032(10)
C50A 0.078(11) 0.069(13) 0.081(14) -0.010(13) 0.015(12) -0.038(10)
S4A 0.045(13) 0.066(12) 0.065(13) -0.026(11) 0.020(12) -0.032(10)
C48B 0.048(4) 0.076(4) 0.067(5) -0.013(4) 0.006(5) -0.033(4)
C49B 0.076(5) 0.087(5) 0.089(5) -0.015(4) 0.019(4) -0.047(4)
C50B 0.114(6) 0.069(4) 0.102(6) -0.009(4) 0.013(5) -0.059(4)
S4B 0.0955(16) 0.0392(10) 0.1120(17) -0.0098(9) 0.0123(12) -0.0203(9)
C72 0.044(3) 0.047(3) 0.042(3) 0.000(2) -0.002(2) -0.001(2)
C73A 0.058(12) 0.061(11) 0.047(9) -0.003(8) -0.020(10) 0.002(9)
C74A 0.062(11) 0.067(12) 0.058(9) 0.003(9) -0.020(8) 0.005(9)
C75A 0.062(11) 0.075(11) 0.067(11) -0.007(10) -0.021(9) 0.009(9)
S6A 0.068(8) 0.069(5) 0.076(5) -0.013(4) -0.006(5) 0.029(5)
C73B 0.055(10) 0.067(8) 0.067(7) 0.001(6) -0.007(6) 0.023(6)
C74B 0.073(7) 0.082(8) 0.085(7) 0.006(6) -0.023(6) 0.027(6)
C75B 0.060(8) 0.073(9) 0.064(5) 0.020(5) -0.026(5) 0.002(6)
S6B 0.0644(18) 0.0742(19) 0.0380(15) 0.0028(13) -0.0134(14) -0.0122(14)
C77A 0.058(8) 0.041(7) 0.022(6) -0.004(6) 0.000(6) -0.014(7)
C78A 0.069(9) 0.043(8) 0.039(6) -0.003(7) 0.010(6) -0.011(7)
C79A 0.068(9) 0.044(6) 0.044(6) -0.002(5) 0.001(5) -0.016(6)
C80A 0.070(9) 0.047(8) 0.042(6) 0.003(6) 0.015(6) -0.026(7)
S7A 0.071(3) 0.064(3) 0.045(2) -0.0136(16) 0.024(2) -0.026(2)
C77B 0.052(9) 0.033(8) 0.036(9) -0.010(7) 0.005(8) -0.016(7)
C78B 0.054(10) 0.046(7) 0.041(9) -0.003(6) 0.009(6) 0.002(7)
C79B 0.056(9) 0.047(9) 0.032(6) -0.008(6) 0.008(6) -0.007(7)
C80B 0.063(11) 0.039(7) 0.051(9) 0.000(6) 0.023(7) -0.011(7)
S7B 0.077(4) 0.031(2) 0.044(3) -0.004(2) 0.006(3) -0.004(2)
C16 0.048(3) 0.029(2) 0.036(3) -0.0044(19) 0.002(2) -0.008(2)
C17 0.052(3) 0.050(3) 0.050(3) -0.022(2) 0.009(3) -0.014(3)
C18A 0.093(5) 0.087(6) 0.084(6) -0.063(4) 0.001(5) -0.026(5)
C19A 0.103(5) 0.089(5) 0.091(5) -0.060(4) -0.001(4) -0.030(4)
C20A 0.113(5) 0.078(4) 0.097(5) -0.059(4) 0.012(4) -0.026(4)
S1A 0.119(3) 0.0546(13) 0.097(2) -0.0432(14) 0.0155(15) -0.0068(14)
C18B 0.111(7) 0.065(6) 0.093(6) -0.053(6) 0.009(6) -0.016(6)
C19B 0.109(6) 0.072(5) 0.093(5) -0.053(5) 0.006(5) -0.020(5)
C20B 0.104(6) 0.079(6) 0.090(6) -0.058(5) 0.003(5) -0.025(6)
S1B 0.097(6) 0.083(7) 0.092(7) -0.050(6) -0.004(6) -0.029(6)
OW1 0.249(9) 0.127(6) 0.158(7) -0.040(5) 0.075(6) -0.069(6)

loop_
_atom_type_symbol
_atom_type_description
_atom_type_scat_dispersion_real
_atom_type_scat_dispersion_imag
_atom_type_scat_source
C C 0.0033 0.0016 'International Tables Vol C Tables 4.2.6.8 and 6.1.1.4'
H H 0.0000 0.0000 'International Tables Vol C Tables 4.2.6.8 and 6.1.1.4'
N N 0.0061 0.0033 'International Tables Vol C Tables 4.2.6.8 and 6.1.1.4'
O O 0.0106 0.0060 'International Tables Vol C Tables 4.2.6.8 and 6.1.1.4'
S S 0.1246 0.1234 'International Tables Vol C Tables 4.2.6.8 and 6.1.1.4'
Dy Dy -0.1892 4.4098 'International Tables Vol C Tables 4.2.6.8 and 6.1.1.4'
U U -9.6767 9.6646 'International Tables Vol C Tables 4.2.6.8 and 6.1.1.4'

loop_
_geom_angle_atom_site_label_1
_geom_angle_atom_site_label_2
_geom_angle_atom_site_label_3
_geom_angle
_geom_angle_site_symmetry_1
N1 C1 C2 123.5(5) .
N1 C1 H1 118.2 .
C2 C1 H1 118.2 .
C3 C2 C1 117.8(5) .
C3 C2 H2 121.1 .
C1 C2 H2 121.1 .
C2 C3 C4 119.8(5) .
C2 C3 H3 120.1 .
C4 C3 H3 120.1 .
C3 C4 C5 119.6(5) .
C3 C4 H4 120.2 .
C5 C4 H4 120.2 .
N1 C5 C4 121.3(4) .
N1 C5 C6 116.0(4) .
C4 C5 C6 122.7(4) .
N2 C6 C7 121.7(4) .
N2 C6 C5 117.4(4) .
C7 C6 C5 120.8(4) .
C8 C7 C6 119.8(4) .
C8 C7 H7 120.1 .
C6 C7 H7 120.1 .
C7 C8 C9 118.6(4) .
C7 C8 H8 120.7 .
C9 C8 H8 120.7 .
C8 C9 C10 119.8(4) .
C8 C9 H9 120.1 .
C10 C9 H9 120.1 .
N2 C10 C9 121.6(4) .
N2 C10 C11 116.9(4) .
C9 C10 C11 121.5(4) .
N3 C11 C12 120.7(4) .
N3 C11 C10 116.1(4) .
C12 C11 C10 123.1(4) .
C13 C12 C11 120.1(4) .
C13 C12 H12 119.9 .
C11 C12 H12 119.9 .
C14 C13 C12 119.1(5) .
C14 C13 H13 120.5 .
C12 C13 H13 120.5 .
C13 C14 C15 119.3(5) .
C13 C14 H14 120.3 .
C15 C14 H14 120.3 .
N3 C15 C14 122.4(5) .
N3 C15 H15 118.8 .
C14 C15 H15 118.8 .
N4 C21 C22 123.7(5) .
N4 C21 H21 118.1 .
C22 C21 H21 118.1 .
C23 C22 C21 117.4(5) .
C23 C22 H22 121.3 .
C21 C22 H22 121.3 .
C22 C23 C24 120.6(5) .
C22 C23 H23 119.7 .
C24 C23 H23 119.7 .
C23 C24 C25 118.8(5) .
C23 C24 H24 120.6 .
C25 C24 H24 120.6 .
N4 C25 C24 121.3(4) .
N4 C25 C26 117.1(4) .
C24 C25 C26 121.6(4) .
N5 C26 C27 121.1(4) .
N5 C26 C25 118.2(4) .
C27 C26 C25 120.7(4) .
C28 C27 C26 119.2(5) .
C28 C27 H27 120.4 .
C26 C27 H27 120.4 .
C29 C28 C27 120.1(5) .
C29 C28 H28 120.0 .
C27 C28 H28 120.0 .
C28 C29 C30 118.9(5) .
C28 C29 H29 120.6 .
C30 C29 H29 120.6 .
N5 C30 C29 122.2(5) .
N5 C30 C31 117.1(4) .
C29 C30 C31 120.7(4) .
N6 C31 C32 121.0(5) .
N6 C31 C30 116.9(4) .
C32 C31 C30 122.1(4) .
C31 C32 C33 118.9(5) .
C31 C32 H32 120.5 .
C33 C32 H32 120.5 .
C34 C33 C32 120.6(5) .
C34 C33 H33 119.7 .
C32 C33 H33 119.7 .
C33 C34 C35 117.3(5) .
C33 C34 H34 121.4 .
C35 C34 H34 121.4 .
N6 C35 C34 124.2(5) .
N6 C35 H35 117.9 .
C34 C35 H35 117.9 .
O10 C36 O11 120.5(5) .
O10 C36 C37 119.6(4) .
O11 C36 C37 120.0(5) .
O10 C36 U3 59.6(2) .
O11 C36 U3 60.9(3) .
C37 C36 U3 179.1(4) .
O15 C41 O14 120.4(5) .
O15 C41 C42 119.8(5) .
O14 C41 C42 119.9(5) .
O15 C41 U3 60.3(3) .
O14 C41 U3 60.4(3) .
C42 C41 U3 173.0(4) .
C43 C42 C41 125.0(5) .
C43 C42 S3 115.0(4) .
C41 C42 S3 120.0(4) .
C42 C43 C44 105.4(5) .
C42 C43 H43 127.3 .
C44 C43 H43 127.3 .
C45 C44 C43 114.8(5) .
C45 C44 H44 122.6 .
C43 C44 H44 122.6 .
C44 C45 S3 113.5(5) .
C44 C45 H45 123.3 .
S3 C45 H45 123.3 .
O12 C46 O13 120.2(5) .
O12 C46 C47 119.1(5) .
O13 C46 C47 120.6(4) .
O12 C46 U3 60.1(3) .
O13 C46 U3 60.2(3) .
C47 C46 U3 174.2(3) .
N7 C51 C52 122.2(6) .
N7 C51 H51 118.9 .
C52 C51 H51 118.9 .
C53 C52 C51 119.0(7) .
C53 C52 H52 120.5 .
C51 C52 H52 120.5 .
C52 C53 C54 119.4(6) .
C52 C53 H53 120.3 .
C54 C53 H53 120.3 .
C53 C54 C55 118.8(6) .
C53 C54 H54 120.6 .
C55 C54 H54 120.6 .
N7 C55 C54 121.8(6) .
N7 C55 C56 116.1(4) .
C54 C55 C56 122.1(5) .
N8 C56 C57 121.8(6) .
N8 C56 C55 117.0(4) .
C57 C56 C55 121.2(6) .
C58 C57 C56 118.0(7) .
C58 C57 H57 121.0 .
C56 C57 H57 121.0 .
C59 C58 C57 120.7(6) .
C59 C58 H58 119.7 .
C57 C58 H58 119.7 .
C60 C59 C58 118.3(7) .
C60 C59 H59 120.9 .
C58 C59 H59 120.9 .
N8 C60 C59 122.2(6) .
N8 C60 C61 116.1(5) .
C59 C60 C61 121.7(6) .
N9 C61 C62 120.5(7) .
N9 C61 C60 116.6(5) .
C62 C61 C60 122.7(6) .
C63 C62 C61 119.6(8) .
C63 C62 H62 120.2 .
C61 C62 H62 120.2 .
C64 C63 C62 121.4(8) .
C64 C63 H63 119.3 .
C62 C63 H63 119.3 .
C63 C64 C65 116.5(8) .
C63 C64 H64 121.7 .
C65 C64 H64 121.7 .
N9 C65 C64 123.9(7) .
N9 C65 H65 118.1 .
C64 C65 H65 118.1 .
O16 C66 O17 122.9(5) .
O16 C66 C67 118.2(5) .
O17 C66 C67 118.9(5) .
O16 C66 Dy1 61.1(3) .
O17 C66 Dy1 61.9(3) .
C67 C66 Dy1 177.3(4) .
C68 C67 C66 130.3(5) .
C68 C67 S5 111.4(4) .
C66 C67 S5 118.2(4) .
C67 C68 C69 110.6(5) .
C67 C68 H68 124.7 .
C69 C68 H68 124.7 .
C70 C69 C68 112.8(6) .
C70 C69 H69 123.6 .
C68 C69 H69 123.6 .
C69 C70 S5 113.4(5) .
C69 C70 H70 123.3 .
S5 C70 H70 123.3 .
O18 C71 O19 121.7(5) .
O18 C71 C72 120.1(4) .
O19 C71 C72 118.2(5) .
O18 C71 Dy1 60.8(2) .
O19 C71 Dy1 60.9(3) .
C72 C71 Dy1 179.1(4) .
O20 C76 O21 126.3(4) 2_666
O20 C76 C77B 119(2) 2_666
O21 C76 C77B 115(2) .
O20 C76 C77A 115(2) 2_666
O21 C76 C77A 118(2) .
C1 N1 C5 118.0(4) .
C1 N1 U1 119.4(3) .
C5 N1 U1 122.5(3) .
C6 N2 C10 118.5(4) .
C6 N2 U1 119.6(3) .
C10 N2 U1 120.1(3) .
C15 N3 C11 118.4(4) .
C15 N3 U1 119.2(3) .
C11 N3 U1 122.4(3) .
C21 N4 C25 118.1(4) .
C21 N4 U2 120.5(3) .
C25 N4 U2 121.3(3) .
C30 N5 C26 118.5(4) .
C30 N5 U2 121.9(3) .
C26 N5 U2 119.5(3) .
C35 N6 C31 117.9(4) .
C35 N6 U2 120.4(3) .
C31 N6 U2 121.6(3) .
C51 N7 C55 118.5(5) .
C51 N7 Dy1 120.2(3) .
C55 N7 Dy1 120.0(4) .
C56 N8 C60 119.0(5) .
C56 N8 Dy1 120.4(3) .
C60 N8 Dy1 119.5(3) .
C61 N9 C65 118.0(5) .
C61 N9 Dy1 122.1(4) .
C65 N9 Dy1 119.9(4) .
C16 O3 U1 126.4(3) .
C16 O4 U2 133.6(3) .
U1 O5 U2 141.71(15) .
C36 O10 U3 94.2(3) .
C36 O11 U3 92.5(3) .
C46 O12 U3 93.7(3) .
C46 O13 U3 93.4(3) .
C41 O14 U3 92.8(3) .
C41 O15 U3 93.2(3) .
C66 O16 Dy1 92.2(3) .
C66 O17 Dy1 91.3(3) .
C71 O18 Dy1 92.7(3) .
C71 O19 Dy1 92.6(3) .
C76 O20 Dy1 173.7(3) 2_666
C76 O21 Dy1 138.7(3) .
C45 S3 C42 91.4(3) .
C70 S5 C67 91.8(3) .
O20 Dy1 O21 91.22(12) .
O20 Dy1 O16 79.81(12) .
O21 Dy1 O16 131.12(13) .
O20 Dy1 O18 130.83(12) .
O21 Dy1 O18 83.00(12) .
O16 Dy1 O18 137.49(11) .
O20 Dy1 O19 78.24(12) .
O21 Dy1 O19 74.69(13) .
O16 Dy1 O19 146.30(13) .
O18 Dy1 O19 53.07(11) .
O20 Dy1 O17 77.59(13) .
O21 Dy1 O17 77.65(13) .
O16 Dy1 O17 53.47(12) .
O18 Dy1 O17 146.07(12) .
O19 Dy1 O17 142.53(13) .
O20 Dy1 N9 79.19(14) .
O21 Dy1 N9 147.53(14) .
O16 Dy1 N9 78.00(14) .
O18 Dy1 N9 80.32(13) .
O19 Dy1 N9 73.01(14) .
O17 Dy1 N9 128.91(13) .
O20 Dy1 N7 147.51(13) .
O21 Dy1 N7 77.17(13) .
O16 Dy1 N7 85.26(12) .
O18 Dy1 N7 78.38(12) .
O19 Dy1 N7 125.80(12) .
O17 Dy1 N7 70.35(13) .
N9 Dy1 N7 125.64(14) .
O20 Dy1 N8 132.87(12) .
O21 Dy1 N8 135.73(12) .
O16 Dy1 N8 66.51(12) .
O18 Dy1 N8 71.09(11) .
O19 Dy1 N8 112.80(13) .
O17 Dy1 N8 104.64(13) .
N9 Dy1 N8 62.76(15) .
N7 Dy1 N8 63.10(14) .
O20 Dy1 C66 76.43(13) .
O21 Dy1 C66 104.45(15) .
O16 Dy1 C66 26.69(13) .
O18 Dy1 C66 152.18(13) .
O19 Dy1 C66 154.64(13) .
O17 Dy1 C66 26.81(14) .
N9 Dy1 C66 103.28(15) .
N7 Dy1 C66 77.31(13) .
N8 Dy1 C66 85.89(14) .
O20 Dy1 C71 104.59(14) .
O21 Dy1 C71 77.51(14) .
O16 Dy1 C71 151.31(14) .
O18 Dy1 C71 26.51(12) .
O19 Dy1 C71 26.56(12) .
O17 Dy1 C71 155.10(14) .
N9 Dy1 C71 75.14(14) .
N7 Dy1 C71 102.34(14) .
N8 Dy1 C71 92.04(13) .
C66 Dy1 C71 177.83(15) .
O1 U1 O2 174.15(14) .
O1 U1 O5 90.31(13) .
O2 U1 O5 95.45(13) .
O1 U1 O3 96.61(14) .
O2 U1 O3 85.28(13) .
O5 U1 O3 81.67(11) .
O1 U1 N1 92.01(14) .
O2 U1 N1 87.93(13) .
O5 U1 N1 80.52(12) .
O3 U1 N1 160.23(11) .
O1 U1 N3 81.64(14) .
O2 U1 N3 93.54(13) .
O5 U1 N3 154.36(12) .
O3 U1 N3 75.19(11) .
N1 U1 N3 123.83(11) .
O1 U1 N2 92.67(12) .
O2 U1 N2 82.10(12) .
O5 U1 N2 143.13(12) .
O3 U1 N2 134.24(11) .
N1 U1 N2 62.65(11) .
N3 U1 N2 62.01(11) .
O1 U1 U2 104.46(10) .
O2 U1 U2 81.39(10) .
O5 U1 U2 19.23(8) .
O3 U1 U2 67.56(7) .
N1 U1 U2 93.08(8) .
N3 U1 U2 142.68(8) .
N2 U1 U2 151.03(7) .
O7 U2 O6 173.99(15) .
O7 U2 O5 89.23(14) .
O6 U2 O5 96.49(14) .
O7 U2 O4 99.22(14) .
O6 U2 O4 83.53(15) .
O5 U2 O4 81.29(11) .
O7 U2 N4 95.60(14) .
O6 U2 N4 83.76(14) .
O5 U2 N4 78.62(11) .
O4 U2 N4 154.78(12) .
O7 U2 N5 88.10(13) .
O6 U2 N5 86.25(13) .
O5 U2 N5 141.90(11) .
O4 U2 N5 136.59(11) .
N4 U2 N5 63.87(11) .
O7 U2 N6 85.26(15) .
O6 U2 N6 90.28(14) .
O5 U2 N6 155.03(12) .
O4 U2 N6 75.62(11) .
N4 U2 N6 126.13(12) .
N5 U2 N6 62.33(12) .
O7 U2 U1 87.39(11) .
O6 U2 U1 98.62(10) .
O5 U2 U1 19.06(8) .
O4 U2 U1 62.96(7) .
N4 U2 U1 97.68(8) .
N5 U2 U1 160.45(8) .
N6 U2 U1 136.06(8) .
O9 U3 O8 178.84(18) .
O9 U3 O10 88.64(16) .
O8 U3 O10 91.65(14) .
O9 U3 O15 89.60(16) .
O8 U3 O15 89.47(15) .
O10 U3 O15 67.53(12) .
O9 U3 O14 87.89(15) .
O8 U3 O14 90.99(14) .
O10 U3 O14 120.68(12) .
O15 U3 O14 53.25(12) .
O9 U3 O11 95.05(15) .
O8 U3 O11 86.02(14) .
O10 U3 O11 52.85(11) .
O15 U3 O11 119.96(12) .
O14 U3 O11 172.68(12) .
O9 U3 O12 87.82(16) .
O8 U3 O12 93.01(14) .
O10 U3 O12 119.66(12) .
O15 U3 O12 172.27(12) .
O14 U3 O12 119.34(11) .
O11 U3 O12 67.56(11) .
O9 U3 O13 91.67(15) .
O8 U3 O13 88.20(14) .
O10 U3 O13 172.06(12) .
O15 U3 O13 120.40(12) .
O14 U3 O13 67.26(12) .
O11 U3 O13 119.24(11) .
O12 U3 O13 52.44(11) .
O9 U3 C41 87.01(17) .
O8 U3 C41 91.84(16) .
O10 U3 C41 93.89(14) .
O15 U3 C41 26.55(13) .
O14 U3 C41 26.79(13) .
O11 U3 C41 146.50(14) .
O12 U3 C41 145.90(14) .
O13 U3 C41 94.05(14) .
O9 U3 C36 91.86(16) .
O8 U3 C36 88.89(14) .
O10 U3 C36 26.29(13) .
O15 U3 C36 93.64(14) .
O14 U3 C36 146.88(14) .
O11 U3 C36 26.56(12) .
O12 U3 C36 93.73(13) .
O13 U3 C36 145.79(14) .
C41 U3 C36 120.11(16) .
O9 U3 C46 90.88(16) .
O8 U3 C46 89.51(15) .
O10 U3 C46 145.74(14) .
O15 U3 C46 146.73(13) .
O14 U3 C46 93.52(13) .
O11 U3 C46 93.13(13) .
O12 U3 C46 26.16(12) .
O13 U3 C46 26.33(12) .
C41 U3 C46 120.30(15) .
C36 U3 C46 119.59(15) .
C38A C37 C36 127.1(9) .
C38B C37 C36 121.1(13) .
C38B C37 S2B 113.7(12) .
C36 C37 S2B 124.5(7) .
C38A C37 S2A 112.6(8) .
C36 C37 S2A 120.3(4) .
C37 C38A C39A 111.5(14) .
C37 C38A H38A 124.2 .
C39A C38A H38A 124.2 .
C40A C39A C38A 111.7(11) .
C40A C39A H39A 124.1 .
C38A C39A H39A 124.1 .
C39A C40A S2A 112.8(8) .
C39A C40A H40A 123.6 .
S2A C40A H40A 123.6 .
C37 S2A C40A 91.0(4) .
C37 C38B C39B 104(2) .
C37 C38B H38B 127.8 .
C39B C38B H38B 127.8 .
C40B C39B C38B 108(2) .
C40B C39B H39B 126.1 .
C38B C39B H39B 126.1 .
C39B C40B S2B 112(2) .
C39B C40B H40B 124.0 .
S2B C40B H40B 124.0 .
C37 S2B C40B 89.9(12) .
C48B C47 C46 127.5(7) .
C48A C47 C46 111(3) .
C48A C47 S4A 111.4(18) .
C46 C47 S4A 132.1(18) .
C48B C47 S4B 111.8(6) .
C46 C47 S4B 120.7(4) .
C47 C48A C49A 114(2) .
C47 C48A H48A 122.9 .
C49A C48A H48A 122.9 .
C50A C49A C48A 109(2) .
C50A C49A H49A 125.3 .
C48A C49A H49A 125.3 .
C49A C50A S4A 113.2(19) .
C49A C50A H50A 123.4 .
S4A C50A H50A 123.4 .
C47 S4A C50A 91.7(14) .
C47 C48B C49B 113.4(10) .
C47 C48B H48B 123.3 .
C49B C48B H48B 123.3 .
C50B C49B C48B 110.6(8) .
C50B C49B H49B 124.7 .
C48B C49B H49B 124.7 .
C49B C50B S4B 112.9(6) .
C49B C50B H50B 123.6 .
S4B C50B H50B 123.6 .
C50B S4B C47 91.3(4) .
C73B C72 C71 123.9(12) .
C73A C72 C71 121.9(16) .
C73A C72 S6A 113.1(13) .
C71 C72 S6A 124.9(8) .
C73B C72 S6B 112.5(11) .
C71 C72 S6B 123.5(4) .
C72 C73A C74A 110(2) .
C72 C73A H73A 124.8 .
C74A C73A H73A 124.8 .
C75A C74A C73A 112(3) .
C75A C74A H74A 123.8 .
C73A C74A H74A 123.8 .
C74A C75A S6A 112(2) .
C74A C75A H75A 124.2 .
S6A C75A H75A 124.2 .
C72 S6A C75A 92.3(13) .
C72 C73B C74B 109.8(19) .
C72 C73B H73B 125.1 .
C74B C73B H73B 125.1 .
C75B C74B C73B 113.4(15) .
C75B C74B H74B 123.3 .
C73B C74B H74B 123.3 .
C74B C75B S6B 111.6(12) .
C74B C75B H75B 124.2 .
S6B C75B H75B 124.2 .
C72 S6B C75B 92.6(6) .
C78A C77A C76 129(4) .
C78A C77A S7A 109.8(13) .
C76 C77A S7A 121(3) .
C77A C78A C79A 118(3) .
C77A C78A H78A 121.1 .
C79A C78A H78A 121.1 .
C80A C79A C78A 108.1(18) .
C80A C79A H79A 125.9 .
C78A C79A H79A 125.9 .
C79A C80A S7A 114.7(14) .
C79A C80A H80A 122.7 .
S7A C80A H80A 122.7 .
C77A S7A C80A 89.4(13) .
C78B C77B C76 128(5) .
C78B C77B S7B 110.9(15) .
C76 C77B S7B 121(4) .
C77B C78B C79B 118(3) .
C77B C78B H78B 121.2 .
C79B C78B H78B 121.2 .
C80B C79B C78B 108(2) .
C80B C79B H79B 126.2 .
C78B C79B H79B 126.2 .
C79B C80B S7B 115.6(18) .
C79B C80B H80B 122.2 .
S7B C80B H80B 122.2 .
C77B S7B C80B 88.2(16) .
O4 C16 O3 124.6(4) .
O4 C16 C17 118.9(4) .
O3 C16 C17 116.4(4) .
C16 C17 C18A 121.8(8) .
C16 C17 S1B 134.6(10) .
C16 C17 C18B 121(3) .
S1B C17 C18B 103(3) .
C16 C17 S1A 122.4(4) .
C18A C17 S1A 115.7(7) .
C17 C18A C19A 103.3(14) .
C17 C18A H18A 128.4 .
C19A C18A H18A 128.4 .
C20A C19A C18A 117.2(13) .
C20A C19A H19A 121.4 .
C18A C19A H19A 121.4 .
C19A C20A S1A 113.2(9) .
C19A C20A H20A 123.4 .
S1A C20A H20A 123.4 .
C17 S1A C20A 90.6(5) .
C19B C18B C17 104(5) .
C19B C18B H18B 128.1 .
C17 C18B H18B 128.1 .
C20B C19B C18B 110(6) .
C20B C19B H19B 125.1 .
C18B C19B H19B 125.1 .
C19B C20B S1B 106(5) .
C19B C20B H20B 127.0 .
S1B C20B H20B 127.0 .
C17 S1B C20B 106(3) .

loop_
_geom_bond_atom_site_label_1
_geom_bond_atom_site_label_2
_geom_bond_distance
_geom_bond_site_symmetry_2
C1 N1 1.339(6) .
C1 C2 1.379(7) .
C1 H1 0.9300 .
C2 C3 1.372(7) .
C2 H2 0.9300 .
C3 C4 1.372(7) .
C3 H3 0.9300 .
C4 C5 1.382(6) .
C4 H4 0.9300 .
C5 N1 1.351(5) .
C5 C6 1.489(6) .
C6 N2 1.340(5) .
C6 C7 1.391(6) .
C7 C8 1.366(7) .
C7 H7 0.9300 .
C8 C9 1.370(7) .
C8 H8 0.9300 .
C9 C10 1.388(6) .
C9 H9 0.9300 .
C10 N2 1.347(5) .
C10 C11 1.476(6) .
C11 N3 1.352(5) .
C11 C12 1.386(6) .
C12 C13 1.371(7) .
C12 H12 0.9300 .
C13 C14 1.353(7) .
C13 H13 0.9300 .
C14 C15 1.383(7) .
C14 H14 0.9300 .
C15 N3 1.341(6) .
C15 H15 0.9300 .
C21 N4 1.336(6) .
C21 C22 1.374(7) .
C21 H21 0.9300 .
C22 C23 1.359(8) .
C22 H22 0.9300 .
C23 C24 1.376(8) .
C23 H23 0.9300 .
C24 C25 1.381(7) .
C24 H24 0.9300 .
C25 N4 1.346(5) .
C25 C26 1.484(6) .
C26 N5 1.355(6) .
C26 C27 1.388(6) .
C27 C28 1.370(7) .
C27 H27 0.9300 .
C28 C29 1.360(8) .
C28 H28 0.9300 .
C29 C30 1.383(6) .
C29 H29 0.9300 .
C30 N5 1.346(5) .
C30 C31 1.470(7) .
C31 N6 1.349(5) .
C31 C32 1.381(6) .
C32 C33 1.385(7) .
C32 H32 0.9300 .
C33 C34 1.347(7) .
C33 H33 0.9300 .
C34 C35 1.378(7) .
C34 H34 0.9300 .
C35 N6 1.331(6) .
C35 H35 0.9300 .
C36 O10 1.256(6) .
C36 O11 1.266(6) .
C36 C37 1.471(7) .
C36 U3 2.828(5) .
C41 O15 1.262(6) .
C41 O14 1.272(6) .
C41 C42 1.460(7) .
C41 U3 2.819(5) .
C42 C43 1.431(7) .
C42 S3 1.699(5) .
C43 C44 1.470(7) .
C43 H43 0.9300 .
C44 C45 1.348(8) .
C44 H44 0.9300 .
C45 S3 1.684(6) .
C45 H45 0.9300 .
C46 O12 1.260(6) .
C46 O13 1.267(6) .
C46 C47 1.458(7) .
C46 U3 2.852(5) .
C51 N7 1.336(7) .
C51 C52 1.389(8) .
C51 H51 0.9300 .
C52 C53 1.362(9) .
C52 H52 0.9300 .
C53 C54 1.378(9) .
C53 H53 0.9300 .
C54 C55 1.390(7) .
C54 H54 0.9300 .
C55 N7 1.342(6) .
C55 C56 1.476(8) .
C56 N8 1.334(7) .
C56 C57 1.392(7) .
C57 C58 1.379(10) .
C57 H57 0.9300 .
C58 C59 1.368(10) .
C58 H58 0.9300 .
C59 C60 1.373(8) .
C59 H59 0.9300 .
C60 N8 1.352(7) .
C60 C61 1.477(8) .
C61 N9 1.336(7) .
C61 C62 1.382(9) .
C62 C63 1.353(12) .
C62 H62 0.9300 .
C63 C64 1.348(12) .
C63 H63 0.9300 .
C64 C65 1.375(10) .
C64 H64 0.9300 .
C65 N9 1.343(8) .
C65 H65 0.9300 .
C66 O16 1.258(6) .
C66 O17 1.263(6) .
C66 C67 1.479(7) .
C66 Dy1 2.798(5) .
C67 C68 1.394(7) .
C67 S5 1.703(5) .
C68 C69 1.417(8) .
C68 H68 0.9300 .
C69 C70 1.339(9) .
C69 H69 0.9300 .
C70 S5 1.676(6) .
C70 H70 0.9300 .
C71 O18 1.257(6) .
C71 O19 1.259(6) .
C71 C72 1.478(7) .
C71 Dy1 2.812(5) .
C76 O20 1.238(5) 2_666
C76 O21 1.244(5) .
C76 C77B 1.496(17) .
C76 C77A 1.506(15) .
N1 U1 2.574(4) .
N2 U1 2.627(3) .
N3 U1 2.593(4) .
N4 U2 2.575(4) .
N5 U2 2.600(3) .
N6 U2 2.608(4) .
N7 Dy1 2.587(4) .
N8 Dy1 2.590(4) .
N9 Dy1 2.547(5) .
O1 U1 1.774(3) .
O2 U1 1.793(3) .
O3 C16 1.266(5) .
O3 U1 2.399(3) .
O4 C16 1.252(6) .
O4 U2 2.421(3) .
O5 U1 2.096(3) .
O5 U2 2.115(3) .
O6 U2 1.770(3) .
O7 U2 1.767(3) .
O8 U3 1.766(3) .
O9 U3 1.759(3) .
O10 U3 2.445(3) .
O11 U3 2.474(3) .
O12 U3 2.478(3) .
O13 U3 2.480(3) .
O14 U3 2.454(3) .
O15 U3 2.452(4) .
O16 Dy1 2.453(3) .
O17 Dy1 2.468(4) .
O18 Dy1 2.458(3) .
O19 Dy1 2.459(4) .
O20 Dy1 2.277(3) .
O21 Dy1 2.318(3) .
U1 U2 3.9784(3) .
C37 C38A 1.380(17) .
C37 C38B 1.42(2) .
C37 S2B 1.627(13) .
C37 S2A 1.676(5) .
C38A C39A 1.421(19) .
C38A H38A 0.9300 .
C39A C40A 1.335(10) .
C39A H39A 0.9300 .
C40A S2A 1.721(8) .
C40A H40A 0.9300 .
C38B C39B 1.46(3) .
C38B H38B 0.9300 .
C39B C40B 1.337(19) .
C39B H39B 0.9300 .
C40B S2B 1.72(2) .
C40B H40B 0.9300 .
C47 C48B 1.319(11) .
C47 C48A 1.33(2) .
C47 S4A 1.684(18) .
C47 S4B 1.706(5) .
C48A C49A 1.43(2) .
C48A H48A 0.9300 .
C49A C50A 1.35(2) .
C49A H49A 0.9300 .
C50A S4A 1.70(2) .
C50A H50A 0.9300 .
C48B C49B 1.433(12) .
C48B H48B 0.9300 .
C49B C50B 1.342(12) .
C49B H49B 0.9300 .
C50B S4B 1.693(9) .
C50B H50B 0.9300 .
C72 C73B 1.367(18) .
C72 C73A 1.37(2) .
C72 S6A 1.665(11) .
C72 S6B 1.686(6) .
C73A C74A 1.45(3) .
C73A H73A 0.9300 .
C74A C75A 1.343(18) .
C74A H74A 0.9300 .
C75A S6A 1.71(2) .
C75A H75A 0.9300 .
C73B C74B 1.45(3) .
C73B H73B 0.9300 .
C74B C75B 1.333(13) .
C74B H74B 0.9300 .
C75B S6B 1.695(10) .
C75B H75B 0.9300 .
C77A C78A 1.33(5) .
C77A S7A 1.70(5) .
C78A C79A 1.39(3) .
C78A H78A 0.9300 .
C79A C80A 1.316(13) .
C79A H79A 0.9300 .
C80A S7A 1.740(13) .
C80A H80A 0.9300 .
C77B C78B 1.33(6) .
C77B S7B 1.70(6) .
C78B C79B 1.38(3) .
C78B H78B 0.9300 .
C79B C80B 1.322(15) .
C79B H79B 0.9300 .
C80B S7B 1.752(16) .
C80B H80B 0.9300 .
C16 C17 1.464(7) .
C17 C18A 1.43(2) .
C17 S1B 1.53(3) .
C17 C18B 1.63(7) .
C17 S1A 1.692(6) .
C18A C19A 1.505(14) .
C18A H18A 0.9300 .
C19A C20A 1.269(15) .
C19A H19A 0.9300 .
C20A S1A 1.721(12) .
C20A H20A 0.9300 .
C18B C19B 1.46(8) .
C18B H18B 0.9300 .
C19B C20B 1.47(9) .
C19B H19B 0.9300 .
C20B S1B 1.61(6) .
C20B H20B 0.9300 .
